data_8107569
loop_
_publ_author_name
'Yuan, Zhi-Min'
'Xia, Yu-Pei'

_publ_section_title
;
 Crystal structure of
 catena-[(\m3-bromido)-(1H-1,2,4-triazol-1-yl)benzoato-\k1 N)copper(I)],
 C9H7BrCuN3O2
;
_journal_issue 4
_journal_name_full 'Zeitschrift f\"ur Kristallographie - New Crystal Structures'
_journal_page_first 807
_journal_page_last 808
_journal_paper_doi 10.1515/ncrs-2023-0224
_journal_volume 238
_journal_year 2023
_chemical_formula_moiety 'C9 H7 Br Cu N3 O2'
_chemical_formula_sum 'C9 H7 Br Cu N3 O2'
_chemical_formula_weight 332.63
_space_group_crystal_system triclinic
_space_group_IT_number 2
_space_group_name_Hall '-P 1'
_space_group_name_H-M_alt 'P -1'
_atom_sites_solution_hydrogens geom
_atom_sites_solution_primary dual
_cell_angle_alpha 84.5810(10)
_cell_angle_beta 88.166(2)
_cell_angle_gamma 81.5510(10)
_cell_formula_units_Z 2
_cell_length_a 3.8736(3)
_cell_length_b 7.5238(7)
_cell_length_c 18.1555(19)
_cell_measurement_reflns_used 1198
_cell_measurement_temperature 298(2)
_cell_measurement_theta_max 27.029
_cell_measurement_theta_min 2.748
_cell_volume 520.96(8)
_computing_cell_refinement 'SAINT v6.02A (Bruker, 2001) [1]'
_computing_data_collection 'Bruker SMART'
_computing_data_reduction 'SAINT v6.02A (Bruker, 2001) [1]'
_computing_molecular_graphics 'Olex2 1.5 (Dolomanov et al., 2009) [2]'
_computing_publication_material 'Olex2 1.5 (Dolomanov et al., 2009) [2]'
_computing_structure_refinement 'SHELXL 2018/3 (Sheldrick, 2015) [3]'
_computing_structure_solution 'SHELXT  (Sheldrick, 2015) [4]'
_diffrn_ambient_temperature 298.15
_diffrn_detector 'CCD area detector'
_diffrn_detector_area_resol_mean 5.6
_diffrn_detector_type 'Bruker SMART CCD 6000 area detector'
_diffrn_measured_fraction_theta_full 0.990
_diffrn_measured_fraction_theta_max 0.990
_diffrn_measurement_device 'three-circle diffractometer'
_diffrn_measurement_device_type 'Bruker SMART CCD 6000 area detector'
_diffrn_measurement_method 'phi and omega scans'
_diffrn_radiation_monochromator graphite
_diffrn_radiation_probe x-ray
_diffrn_radiation_type MoK\a
_diffrn_radiation_wavelength 0.71073
_diffrn_reflns_av_R_equivalents 0.0135
_diffrn_reflns_av_unetI/netI 0.0312
_diffrn_reflns_Laue_measured_fraction_full 0.990
_diffrn_reflns_Laue_measured_fraction_max 0.990
_diffrn_reflns_limit_h_max 4
_diffrn_reflns_limit_h_min -4
_diffrn_reflns_limit_k_max 8
_diffrn_reflns_limit_k_min -8
_diffrn_reflns_limit_l_max 12
_diffrn_reflns_limit_l_min -21
_diffrn_reflns_number 2629
_diffrn_reflns_point_group_measured_fraction_full 0.990
_diffrn_reflns_point_group_measured_fraction_max 0.990
_diffrn_reflns_theta_full 25.019
_diffrn_reflns_theta_max 25.019
_diffrn_reflns_theta_min 2.748
_diffrn_source 'sealed X-ray tube'
_diffrn_source_target Mo
_exptl_absorpt_coefficient_mu 5.917
_exptl_absorpt_correction_T_max 0.5135
_exptl_absorpt_correction_T_min 0.2006
_exptl_absorpt_correction_type multi-scan
_exptl_absorpt_process_details sadabs
_exptl_crystal_colour 'clear light orange'
_exptl_crystal_colour_lustre clear
_exptl_crystal_colour_modifier light
_exptl_crystal_colour_primary orange
_exptl_crystal_density_diffrn 2.120
_exptl_crystal_density_meas .
_exptl_crystal_density_method 'not measured'
_exptl_crystal_description block
_exptl_crystal_F_000 324
_exptl_crystal_size_max 0.4
_exptl_crystal_size_mid 0.19
_exptl_crystal_size_min 0.13
_refine_diff_density_max 0.615
_refine_diff_density_min -0.646
_refine_diff_density_rms 0.083
_refine_ls_extinction_coef .
_refine_ls_extinction_method none
_refine_ls_goodness_of_fit_ref 1.041
_refine_ls_hydrogen_treatment constr
_refine_ls_matrix_type full
_refine_ls_number_parameters 146
_refine_ls_number_reflns 1821
_refine_ls_number_restraints 0
_refine_ls_restrained_S_all 1.041
_refine_ls_R_factor_all 0.0463
_refine_ls_R_factor_gt 0.0344
_refine_ls_shift/su_max 0.000
_refine_ls_shift/su_mean 0.000
_refine_ls_structure_factor_coef Fsqd
_refine_ls_weighting_details 'w=1/[\s^2^(Fo^2^)+(0.0409P)^2^+0.4541P] where P=(Fo^2^+2Fc^2^)/3'
_refine_ls_weighting_scheme calc
_refine_ls_wR_factor_gt 0.0784
_refine_ls_wR_factor_ref 0.0845
_reflns_Friedel_coverage 0.000
_reflns_Friedel_fraction_full .
_reflns_Friedel_fraction_max .
_reflns_number_gt 1480
_reflns_number_total 1821
_reflns_threshold_expression 'I > 2\s(I)'
_cod_data_source_file suppl_j_ncrs-2023-0224_suppl_001.cif
_cod_data_source_block e
_cod_database_code 8107569
_shelx_space_group_comment
;
The symmetry employed for this shelxl refinement is uniquely defined
by the following loop, which should always be used as a source of
symmetry information in preference to the above space-group names.
They are only intended as comments.
;
_shelx_estimated_absorpt_t_max 0.513
_shelx_estimated_absorpt_t_min 0.201
_olex2_refinement_description
;
1. Fixed Uiso
 At 1.2 times of:
  All C(H) groups
 At 1.5 times of:
  All O(H) groups
2.a Aromatic/amide H refined with riding coordinates:
 C3(H3), C4(H4), C6(H6), C7(H7), C8(H8), C9(H9)
2.b Idealised tetrahedral OH refined as rotating group:
 O1(H1)
;
_olex2_submission_special_instructions 'No special instructions were received'

loop_
_space_group_symop_operation_xyz
'x, y, z'
'-x, -y, -z'

loop_
_atom_site_label
_atom_site_type_symbol
_atom_site_fract_x
_atom_site_fract_y
_atom_site_fract_z
_atom_site_U_iso_or_equiv
_atom_site_adp_type
_atom_site_occupancy
_atom_site_site_symmetry_order
_atom_site_calc_flag
_atom_site_refinement_flags_posn
_atom_site_refinement_flags_adp
_atom_site_refinement_flags_occupancy
_atom_site_disorder_assembly
_atom_site_disorder_group
Br1 Br -0.16578(11) 0.78176(6) 0.55845(3) 0.04337(17) Uani 1 1 d . . . . .
C1 C 1.2891(12) 0.1650(6) 0.0682(3) 0.0428(11) Uani 1 1 d . . . . .
C2 C 1.1337(11) 0.2915(5) 0.1232(2) 0.0365(9) Uani 1 1 d . . . . .
C3 C 0.9896(12) 0.2253(6) 0.1896(3) 0.0448(11) Uani 1 1 d . . . . .
H3 H 0.986030 0.102004 0.199479 0.054 Uiso 1 1 calc R U . . .
C4 C 0.8508(12) 0.3428(6) 0.2413(2) 0.0437(11) Uani 1 1 d . . . . .
H4 H 0.755499 0.298733 0.285733 0.052 Uiso 1 1 calc R U . . .
C5 C 0.8562(10) 0.5266(5) 0.2257(2) 0.0358(9) Uani 1 1 d . . . . .
C6 C 0.9963(11) 0.5940(5) 0.1591(2) 0.0404(10) Uani 1 1 d . . . . .
H6 H 0.995320 0.717486 0.148733 0.049 Uiso 1 1 calc R U . . .
C7 C 1.1365(11) 0.4763(5) 0.1086(2) 0.0420(11) Uani 1 1 d . . . . .
H7 H 1.233730 0.520766 0.064352 0.050 Uiso 1 1 calc R U . . .
C8 C 0.5816(12) 0.6199(6) 0.3464(2) 0.0441(11) Uani 1 1 d . . . . .
H8 H 0.573049 0.506170 0.370703 0.053 Uiso 1 1 calc R U . . .
C9 C 0.5420(19) 0.8970(7) 0.3205(3) 0.082(2) Uani 1 1 d . . . . .
H9 H 0.492199 1.020360 0.324860 0.098 Uiso 1 1 calc R U . . .
Cu1 Cu 0.30535(17) 0.82685(11) 0.47558(4) 0.0694(2) Uani 1 1 d . . . . .
N1 N 0.4698(9) 0.7726(5) 0.3750(2) 0.0426(9) Uani 1 1 d . . . . .
N2 N 0.7088(9) 0.6493(4) 0.27786(19) 0.0372(8) Uani 1 1 d . . . . .
N3 N 0.6877(16) 0.8308(5) 0.2608(3) 0.0838(18) Uani 1 1 d . . . . .
O1 O 1.2557(11) -0.0020(4) 0.0829(2) 0.0668(11) Uani 1 1 d . . . . .
H1 H 1.338365 -0.059207 0.048596 0.100 Uiso 1 1 calc R U . . .
O2 O 1.4412(9) 0.2245(4) 0.01144(19) 0.0571(9) Uani 1 1 d . . . . .

loop_
_atom_site_aniso_label
_atom_site_aniso_U_11
_atom_site_aniso_U_22
_atom_site_aniso_U_33
_atom_site_aniso_U_23
_atom_site_aniso_U_13
_atom_site_aniso_U_12
Br1 0.0352(2) 0.0518(3) 0.0422(3) -0.0045(2) 0.00633(19) -0.00481(18)
C1 0.052(3) 0.036(2) 0.040(3) -0.005(2) 0.007(2) -0.008(2)
C2 0.044(2) 0.034(2) 0.032(2) -0.0054(18) 0.0051(19) -0.0066(18)
C3 0.060(3) 0.033(2) 0.041(3) -0.003(2) 0.010(2) -0.007(2)
C4 0.057(3) 0.041(2) 0.032(2) 0.000(2) 0.009(2) -0.011(2)
C5 0.038(2) 0.038(2) 0.032(2) -0.0060(18) 0.0033(19) -0.0046(18)
C6 0.054(3) 0.029(2) 0.036(2) -0.0007(18) 0.012(2) -0.0062(19)
C7 0.053(3) 0.039(2) 0.034(2) -0.0023(19) 0.012(2) -0.008(2)
C8 0.053(3) 0.041(2) 0.036(3) -0.003(2) 0.011(2) -0.003(2)
C9 0.144(6) 0.042(3) 0.060(4) -0.016(3) 0.050(4) -0.017(3)
Cu1 0.0597(4) 0.1077(6) 0.0396(4) -0.0164(4) 0.0156(3) -0.0056(4)
N1 0.047(2) 0.047(2) 0.035(2) -0.0096(17) 0.0099(17) -0.0073(17)
N2 0.045(2) 0.0329(18) 0.033(2) -0.0033(15) 0.0080(16) -0.0075(15)
N3 0.152(5) 0.034(2) 0.063(3) -0.009(2) 0.056(3) -0.015(3)
O1 0.106(3) 0.0359(18) 0.059(2) -0.0140(16) 0.037(2) -0.0147(18)
O2 0.083(2) 0.0429(18) 0.0456(19) -0.0112(15) 0.0262(18) -0.0116(17)

loop_
_atom_type_symbol
_atom_type_description
_atom_type_scat_dispersion_real
_atom_type_scat_dispersion_imag
_atom_type_scat_source
C C 0.0033 0.0016 'International Tables Vol C Tables 4.2.6.8 and 6.1.1.4'
H H 0.0000 0.0000 'International Tables Vol C Tables 4.2.6.8 and 6.1.1.4'
Br Br -0.2901 2.4595 'International Tables Vol C Tables 4.2.6.8 and 6.1.1.4'
Cu Cu 0.3201 1.2651 'International Tables Vol C Tables 4.2.6.8 and 6.1.1.4'
N N 0.0061 0.0033 'International Tables Vol C Tables 4.2.6.8 and 6.1.1.4'
O O 0.0106 0.0060 'International Tables Vol C Tables 4.2.6.8 and 6.1.1.4'

loop_
_geom_angle_atom_site_label_1
_geom_angle_atom_site_label_2
_geom_angle_atom_site_label_3
_geom_angle
_geom_angle_site_symmetry_1
_geom_angle_site_symmetry_3
Cu1 Br1 Cu1 103.98(3) . 1_455
O1 C1 C2 116.6(4) . .
O2 C1 C2 119.7(4) . .
O2 C1 O1 123.6(4) . .
C3 C2 C1 120.4(4) . .
C3 C2 C7 119.6(4) . .
C7 C2 C1 120.0(4) . .
C2 C3 H3 119.9 . .
C4 C3 C2 120.3(4) . .
C4 C3 H3 119.9 . .
C3 C4 H4 120.4 . .
C5 C4 C3 119.3(4) . .
C5 C4 H4 120.4 . .
C4 C5 C6 120.8(4) . .
C4 C5 N2 119.8(4) . .
C6 C5 N2 119.4(4) . .
C5 C6 H6 120.2 . .
C7 C6 C5 119.5(4) . .
C7 C6 H6 120.2 . .
C2 C7 H7 119.7 . .
C6 C7 C2 120.5(4) . .
C6 C7 H7 119.7 . .
N1 C8 H8 124.4 . .
N1 C8 N2 111.3(4) . .
N2 C8 H8 124.4 . .
N1 C9 H9 122.5 . .
N3 C9 H9 122.5 . .
N3 C9 N1 114.9(5) . .
Br1 Cu1 Br1 103.98(3) . 1_655
N1 Cu1 Br1 107.93(11) . 1_655
N1 Cu1 Br1 139.46(12) . .
C8 N1 C9 102.5(4) . .
C8 N1 Cu1 132.2(3) . .
C9 N1 Cu1 124.7(3) . .
C8 N2 C5 131.2(3) . .
C8 N2 N3 108.5(4) . .
N3 N2 C5 120.4(3) . .
C9 N3 N2 102.9(4) . .
C1 O1 H1 109.5 . .

loop_
_geom_bond_atom_site_label_1
_geom_bond_atom_site_label_2
_geom_bond_distance
_geom_bond_site_symmetry_2
Br1 Cu1 2.3704(8) .
Br1 Cu1 2.5440(9) 1_455
C1 C2 1.496(6) .
C1 O1 1.284(5) .
C1 O2 1.249(5) .
C2 C3 1.392(6) .
C2 C7 1.393(6) .
C3 H3 0.9300 .
C3 C4 1.391(6) .
C4 H4 0.9300 .
C4 C5 1.388(6) .
C5 C6 1.392(6) .
C5 N2 1.433(5) .
C6 H6 0.9300 .
C6 C7 1.378(6) .
C7 H7 0.9300 .
C8 H8 0.9300 .
C8 N1 1.315(5) .
C8 N2 1.334(5) .
C9 H9 0.9300 .
C9 N1 1.349(6) .
C9 N3 1.313(6) .
Cu1 N1 1.974(4) .
N2 N3 1.363(5) .
O1 H1 0.8200 .

loop_
_geom_torsion_atom_site_label_1
_geom_torsion_atom_site_label_2
_geom_torsion_atom_site_label_3
_geom_torsion_atom_site_label_4
_geom_torsion
_geom_torsion_site_symmetry_1
_geom_torsion_site_symmetry_2
_geom_torsion_site_symmetry_3
_geom_torsion_site_symmetry_4
C1 C2 C3 C4 178.9(4) . . . .
C1 C2 C7 C6 -179.5(4) . . . .
C2 C3 C4 C5 0.3(7) . . . .
C3 C2 C7 C6 -0.3(7) . . . .
C3 C4 C5 C6 0.4(7) . . . .
C3 C4 C5 N2 178.9(4) . . . .
C4 C5 C6 C7 -1.1(7) . . . .
C4 C5 N2 C8 6.5(7) . . . .
C4 C5 N2 N3 -174.8(5) . . . .
C5 C6 C7 C2 1.0(7) . . . .
C5 N2 N3 C9 179.9(5) . . . .
C6 C5 N2 C8 -174.9(4) . . . .
C6 C5 N2 N3 3.7(6) . . . .
C7 C2 C3 C4 -0.3(7) . . . .
C8 N2 N3 C9 -1.1(6) . . . .
N1 C8 N2 C5 -179.8(4) . . . .
N1 C8 N2 N3 1.4(6) . . . .
N1 C9 N3 N2 0.5(8) . . . .
N2 C5 C6 C7 -179.6(4) . . . .
N2 C8 N1 C9 -1.0(6) . . . .
N2 C8 N1 Cu1 -172.0(3) . . . .
N3 C9 N1 C8 0.3(8) . . . .
N3 C9 N1 Cu1 172.1(5) . . . .
O1 C1 C2 C3 5.6(6) . . . .
O1 C1 C2 C7 -175.3(4) . . . .
O2 C1 C2 C3 -174.5(4) . . . .
O2 C1 C2 C7 4.7(7) . . . .
